data_7214026
loop_
_publ_author_name
'Matulkov\'a, I.'
'Cihelka, J.'
'Pojarov\'a, M.'
'Fejfarov\'a, K.'
'Du\<sek, M.'
'C\'isa\<rov\'a, I.'
'Van\<ek, P.'
'Kroupa, J.'
'N\<emec, P.'
'Tesa\<rov\'a, N.'
'N\<emec, I.'

_publ_section_title
;
 Molecular crystals of 2-amino-1,3,4-thiadiazole with inorganic oxyacids
 -- crystal engineering, phase transformations and NLO properties
;
_journal_issue 9
_journal_name_full CrystEngComm
_journal_page_first 1763
_journal_paper_doi 10.1039/c3ce42306a
_journal_volume 16
_journal_year 2014
_chemical_formula_moiety 'C2 H4 N3 S, H O3 P'
_chemical_formula_sum 'C2 H5 N3 O3 P S'
_chemical_formula_weight 182.12
_space_group_IT_number 14
_symmetry_cell_setting monoclinic
_symmetry_space_group_name_Hall '-P 2yab'
_symmetry_space_group_name_H-M 'P 1 21/a 1'
_atom_sites_solution_hydrogens direct
_atom_sites_solution_primary geom
_cell_angle_alpha 90
_cell_angle_beta 96.820(6)
_cell_angle_gamma 90
_cell_formula_units_Z 4
_cell_length_a 6.2442(5)
_cell_length_b 13.1523(12)
_cell_length_c 8.5929(5)
_cell_measurement_reflns_used 3719
_cell_measurement_temperature 120(2)
_cell_measurement_theta_max 62.9787
_cell_measurement_theta_min 3.3575
_cell_volume 700.70(9)
_computing_cell_refinement 'CrysAlis Pro (Oxford Diffraction, 2009)'
_computing_data_collection 'CrysAlis Pro (Oxford Diffraction, 2009)'
_computing_data_reduction 'CrysAlis Pro (Oxford Diffraction, 2009)'
_computing_molecular_graphics none
_computing_publication_material
; CRYSTALS (Betteridge et al., 2003),
publCIF(MacMahon, 2008)
;
_computing_structure_refinement 'CRYSTALS (Betteridge et al., 2003)'
_computing_structure_solution 'SIR92 (Altomare et al., 1994)'
_diffrn_ambient_temperature 120(2)
_diffrn_detector_area_resol_mean 10.3784
_diffrn_measured_fraction_theta_full 0.996
_diffrn_measured_fraction_theta_max 0.993
_diffrn_measurement_device_type 'Xcalibur, Atlas, Gemini ultra'
_diffrn_measurement_method \w/2\q
_diffrn_radiation_monochromator mirror
_diffrn_radiation_source 'Enhance Ultra (Cu) X-ray Source'
_diffrn_radiation_type 'Cu K\a'
_diffrn_radiation_wavelength 1.54180
_diffrn_reflns_av_R_equivalents 0.061
_diffrn_reflns_limit_h_max 6
_diffrn_reflns_limit_h_min -7
_diffrn_reflns_limit_k_max 14
_diffrn_reflns_limit_k_min -15
_diffrn_reflns_limit_l_max 9
_diffrn_reflns_limit_l_min -9
_diffrn_reflns_number 5609
_diffrn_reflns_theta_full 61.808
_diffrn_reflns_theta_max 63.069
_diffrn_reflns_theta_min 5.184
_diffrn_standards_number 0
_exptl_absorpt_coefficient_mu 5.973
_exptl_absorpt_correction_T_max 0.916
_exptl_absorpt_correction_T_min 0.784
_exptl_absorpt_correction_type analytical
_exptl_absorpt_process_details 'CrysAlis Pro (Oxford Diffraction, 2009)'
_exptl_crystal_colour colourless
_exptl_crystal_density_diffrn 1.726
_exptl_crystal_density_method 'not measured'
_exptl_crystal_description prism
_exptl_crystal_F_000 372
_exptl_crystal_size_max 0.3920
_exptl_crystal_size_mid 0.2247
_exptl_crystal_size_min 0.1274
_refine_diff_density_max 1.11
_refine_diff_density_min -0.63
_refine_ls_extinction_method None
_refine_ls_goodness_of_fit_ref 1.1054
_refine_ls_hydrogen_treatment constr
_refine_ls_matrix_type full
_refine_ls_number_parameters 91
_refine_ls_number_reflns 962
_refine_ls_number_restraints 0
_refine_ls_R_factor_all 0.0834
_refine_ls_R_factor_gt 0.0769
_refine_ls_shift/su_max 0.0001533
_refine_ls_shift/su_mean 0.0431998
_refine_ls_structure_factor_coef F
_refine_ls_weighting_details
;
Method, part 1, Chebychev polynomial, (Watkin, 1994, Prince, 1982)
[weight] = 1.0/[A~0~*T~0~(x)+A~1~*T~1~(x) ... +A~n-1~]*T~n-1~(x)]
where A~i~ are the Chebychev coefficients listed below and x= Fcalc/Fmax
Method = Robust Weighting (Prince, 1982)
W = [weight] * [1-(deltaF/6*sigmaF)^2^]^2^
A~i~ are:
24.3 24.3 22.8 10.0
;
_refine_ls_weighting_scheme calc
_refine_ls_wR_factor_all 0.0679
_refine_ls_wR_factor_gt 0.0662
_refine_ls_wR_factor_ref 0.0662
_reflns_limit_h_max 7
_reflns_limit_h_min -7
_reflns_limit_k_max 15
_reflns_limit_k_min 0
_reflns_limit_l_max 9
_reflns_limit_l_min 0
_reflns_number_gt 962
_reflns_number_total 1123
_reflns_threshold_expression I>2.0\s(I)
_oxford_diffrn_Wilson_B_factor 2.27
_oxford_diffrn_Wilson_scale 0.07
_oxford_refine_ls_r_factor_ref 0.0769
_oxford_refine_ls_scale 3.75(2)
_oxford_reflns_number_all 1118
_oxford_reflns_threshold_expression_ref I>2.0\s(I)
_cod_data_source_file c3ce42306a.txt
_cod_data_source_block 1
_cod_original_sg_symbol_H-M 'P 21/a '
_cod_original_formula_sum 'C2 H5 N3 O3 P1 S1'
_cod_database_code 7214026

loop_
_symmetry_equiv_pos_as_xyz
x,y,z
-x,-y,-z
x+1/2,-y+1/2,z
-x+1/2,y+1/2,-z

loop_
_atom_site_label
_atom_site_type_symbol
_atom_site_fract_x
_atom_site_fract_y
_atom_site_fract_z
_atom_site_U_iso_or_equiv
_atom_site_occupancy
_atom_site_adp_type
_atom_site_refinement_flags_posn
S1 S 0.87635(15) 0.38115(7) 0.58815(11) 0.0319 1.0000 Uani .
C2 C 0.7095(6) 0.3759(3) 0.4116(4) 0.0289 1.0000 Uani .
N3 N 0.5053(5) 0.3745(2) 0.4388(4) 0.0312 1.0000 Uani .
N4 N 0.4651(5) 0.3771(3) 0.5935(4) 0.0332 1.0000 Uani .
C5 C 0.6437(6) 0.3808(3) 0.6823(4) 0.0311 1.0000 Uani .
N6 N 0.7732(5) 0.3742(3) 0.2724(4) 0.0334 1.0000 Uani .
P1 P 0.73553(15) 0.11180(7) 0.03549(11) 0.0272 1.0000 Uani .
O2 O 0.6910(5) 0.1079(2) 0.2038(3) 0.0354 1.0000 Uani .
O1 O 0.9545(4) 0.1545(2) 0.0150(3) 0.0340 1.0000 Uani .
O3 O 0.5479(4) 0.1665(2) -0.0692(3) 0.0339 1.0000 Uani .
H5 H 0.6498 0.3811 0.7912 0.0430 1.0000 Uiso R
H6A H 0.9089 0.3789 0.2622 0.0430 1.0000 Uiso R
H3 H 0.4020 0.3698 0.3628 0.0413 1.0000 Uiso R
H6B H 0.6796 0.3779 0.1904 0.0431 1.0000 Uiso R
H1 H 0.7240 0.0295 0.0093 0.0500 1.0000 Uiso R

loop_
_atom_site_aniso_label
_atom_site_aniso_U_11
_atom_site_aniso_U_22
_atom_site_aniso_U_33
_atom_site_aniso_U_23
_atom_site_aniso_U_13
_atom_site_aniso_U_12
S1 0.0247(6) 0.0495(6) 0.0215(6) -0.0006(4) 0.0020(4) -0.0011(4)
C2 0.024(2) 0.042(2) 0.0209(18) -0.0015(17) 0.0016(15) -0.0003(15)
N3 0.0233(17) 0.0455(19) 0.0251(17) 0.0050(14) 0.0036(14) -0.0035(13)
N4 0.0301(18) 0.048(2) 0.0234(16) 0.0000(14) 0.0096(14) -0.0012(15)
C5 0.028(2) 0.045(2) 0.0221(19) -0.0009(16) 0.0074(16) -0.0021(16)
N6 0.0268(18) 0.051(2) 0.0220(17) 0.0009(15) 0.0021(13) -0.0025(14)
P1 0.0211(6) 0.0387(6) 0.0222(6) -0.0014(4) 0.0039(4) 0.0000(4)
O2 0.0232(14) 0.0571(16) 0.0265(15) 0.0033(11) 0.0050(12) -0.0013(12)
O1 0.0224(15) 0.0522(17) 0.0278(14) 0.0016(12) 0.0045(11) -0.0016(12)
O3 0.0248(15) 0.0488(17) 0.0274(16) -0.0004(11) -0.0004(11) 0.0006(12)

loop_
_atom_type_symbol
_atom_type_scat_dispersion_real
_atom_type_scat_dispersion_imag
_atom_type_scat_Cromer_Mann_a1
_atom_type_scat_Cromer_Mann_b1
_atom_type_scat_Cromer_Mann_a2
_atom_type_scat_Cromer_Mann_b2
_atom_type_scat_Cromer_Mann_a3
_atom_type_scat_Cromer_Mann_b3
_atom_type_scat_Cromer_Mann_a4
_atom_type_scat_Cromer_Mann_b4
_atom_type_scat_Cromer_Mann_c
_atom_type_scat_source
C 0.0181 0.0091 2.3100 20.8439 1.0200 10.2075 1.5886 0.5687 0.8650 51.6512 0.2156 'International Tables Vol C 4.2.6.8 and 6.1.1.4'
H 0.0000 0.0000 0.4930 10.5109 0.3229 26.1257 0.1402 3.1424 0.0408 57.7998 0.0030 'International Tables Vol C 4.2.6.8 and 6.1.1.4'
N 0.0311 0.0180 12.2126 0.0057 3.1322 9.8933 2.0125 28.9975 1.1663 0.5826 -11.5290 'International Tables Vol C 4.2.6.8 and 6.1.1.4'
O 0.0492 0.0322 3.0485 13.2771 2.2868 5.7011 1.5463 0.3239 0.8670 32.9089 0.2508 'International Tables Vol C 4.2.6.8 and 6.1.1.4'
P 0.2955 0.4335 6.4345 1.9067 4.1791 27.1570 1.7800 0.5260 1.4908 68.1645 1.1149 'International Tables Vol C 4.2.6.8 and 6.1.1.4'
S 0.3331 0.5567 6.9053 1.4679 5.2034 22.2151 1.4379 0.2536 1.5863 56.1720 0.8669 'International Tables Vol C 4.2.6.8 and 6.1.1.4'

loop_
_geom_angle_atom_site_label_1
_geom_angle_atom_site_label_2
_geom_angle_atom_site_label_3
_geom_angle
_geom_angle_publ_flag
C2 S1 C5 87.64(18) yes
S1 C2 N3 109.7(3) yes
S1 C2 N6 125.8(3) yes
N3 C2 N6 124.5(3) yes
C2 N3 N4 117.3(3) yes
C2 N3 H3 121.1 no
N4 N3 H3 121.6 no
N3 N4 C5 109.3(3) yes
S1 C5 N4 116.1(3) yes
S1 C5 H5 121.9 no
N4 C5 H5 122.0 no
C2 N6 H6A 120.0 no
C2 N6 H6B 119.8 no
H6A N6 H6B 119.5 no
O2 P1 O1 113.48(16) yes
O2 P1 O3 110.88(17) yes
O1 P1 O3 112.92(16) yes
O2 P1 H1 98.5 no
O1 P1 H1 112.2 no
O3 P1 H1 107.9 no

loop_
_geom_bond_atom_site_label_1
_geom_bond_atom_site_label_2
_geom_bond_distance
_geom_bond_publ_flag
S1 C2 1.736(4) yes
S1 C5 1.745(4) yes
C2 N3 1.323(5) yes
C2 N6 1.306(5) yes
N3 N4 1.382(4) yes
N3 H3 0.865 no
N4 C5 1.275(6) yes
C5 H5 0.932 no
N6 H6A 0.864 no
N6 H6B 0.862 no
P1 O2 1.505(3) yes
P1 O1 1.508(3) yes
P1 O3 1.565(3) yes
P1 H1 1.106 no

loop_
_geom_hbond_atom_site_label_D
_geom_hbond_atom_site_label_H
_geom_hbond_atom_site_label_A
_geom_hbond_site_symmetry_A
_geom_hbond_angle_DHA
_geom_hbond_distance_DH
_geom_hbond_distance_HA
_geom_hbond_distance_DA
_geom_hbond_publ_flag
C5 H5 O1 3_456 146 0.93 2.44 3.253(5) yes
N6 H6A O2 3_555 170 0.86 1.90 2.752(5) yes
N3 H3 O2 3_455 167 0.86 1.81 2.654(5) yes
N6 H6B O1 3_455 164 0.86 1.98 2.819(5) yes
